data_4518419
loop_
_publ_author_name
'Liao, Yi-Yu'
'Li, Jian-Rong'
'Zhang, Bo'
'Sun, Hai-Yan'
'Ma, Wen'
'Jin, Jian-Ce'
'Feng, Mei-Ling'
'Huang, Xiao-Ying'

_publ_section_title
;
 Robust and Flexible Thioantimonate Materials for Cs+ Remediation with
 Distinctive Structural Transformation: A Clear Insight into the
 Ion-Exchange Mechanism
;
_journal_name_full 'ACS Applied Materials &amp; Interfaces'
_journal_paper_doi 10.1021/acsami.0c21756
_journal_year 2021
_chemical_formula_moiety 'H O S14 Sb9, (K2), 3(H2 O)'
_chemical_formula_sum 'H7 K2 O4 S14 Sb9'
_chemical_formula_weight 1693.85
_space_group_crystal_system orthorhombic
_space_group_IT_number 36
_space_group_name_Hall 'C 2c -2'
_space_group_name_H-M_alt 'C m c 21'
_atom_sites_solution_hydrogens difmap
_audit_creation_method SHELXL-2018/3
_cell_angle_alpha 90
_cell_angle_beta 90
_cell_angle_gamma 90
_cell_formula_units_Z 4
_cell_length_a 28.582(2)
_cell_length_b 9.9030(7)
_cell_length_c 11.2422(6)
_cell_measurement_reflns_used 4812
_cell_measurement_temperature 291(2)
_cell_measurement_theta_max 29.3850
_cell_measurement_theta_min 2.7810
_cell_volume 3182.1(4)
_computing_structure_refinement 'SHELXL-2018/3 (Sheldrick, 2018)'
_diffrn_ambient_temperature 291(2)
_diffrn_measured_fraction_theta_full 0.999
_diffrn_measured_fraction_theta_max 0.943
_diffrn_measurement_device_type 'SuperNova, Dual, Cu at home/near, Atlas'
_diffrn_radiation_type MoK\a
_diffrn_radiation_wavelength 0.71073
_diffrn_reflns_av_R_equivalents 0.0362
_diffrn_reflns_av_unetI/netI 0.0424
_diffrn_reflns_Laue_measured_fraction_full 0.999
_diffrn_reflns_Laue_measured_fraction_max 0.943
_diffrn_reflns_limit_h_max 36
_diffrn_reflns_limit_h_min -39
_diffrn_reflns_limit_k_max 13
_diffrn_reflns_limit_k_min -11
_diffrn_reflns_limit_l_max 15
_diffrn_reflns_limit_l_min -14
_diffrn_reflns_number 10287
_diffrn_reflns_point_group_measured_fraction_full 0.979
_diffrn_reflns_point_group_measured_fraction_max 0.876
_diffrn_reflns_theta_full 25.242
_diffrn_reflns_theta_max 29.695
_diffrn_reflns_theta_min 2.176
_exptl_absorpt_coefficient_mu 8.707
_exptl_absorpt_correction_T_max 1.00000
_exptl_absorpt_correction_T_min 0.29956
_exptl_absorpt_correction_type multi-scan
_exptl_crystal_colour dark-brown
_exptl_crystal_density_diffrn 3.536
_exptl_crystal_description flake-like
_exptl_crystal_F_000 3040
_exptl_crystal_size_max 0.500
_exptl_crystal_size_mid 0.190
_exptl_crystal_size_min 0.050
_refine_diff_density_max 2.182
_refine_diff_density_min -1.457
_refine_diff_density_rms 0.216
_refine_ls_abs_structure_details
;
 Refined as an inversion twin.
;
_refine_ls_abs_structure_Flack -0.04(6)
_refine_ls_extinction_method none
_refine_ls_goodness_of_fit_ref 1.087
_refine_ls_hydrogen_treatment constr
_refine_ls_matrix_type full
_refine_ls_number_parameters 159
_refine_ls_number_reflns 4024
_refine_ls_number_restraints 25
_refine_ls_restrained_S_all 1.096
_refine_ls_R_factor_all 0.0482
_refine_ls_R_factor_gt 0.0395
_refine_ls_shift/su_max 0.001
_refine_ls_shift/su_mean 0.000
_refine_ls_structure_factor_coef Fsqd
_refine_ls_weighting_details 'w=1/[\s^2^(Fo^2^)+(0.0500P)^2^+4.0000P] where P=(Fo^2^+2Fc^2^)/3'
_refine_ls_weighting_scheme calc
_refine_ls_wR_factor_gt 0.0943
_refine_ls_wR_factor_ref 0.1012
_reflns_Friedel_coverage 0.770
_reflns_Friedel_fraction_full 0.955
_reflns_Friedel_fraction_max 0.801
_reflns_number_gt 3499
_reflns_number_total 4024
_reflns_threshold_expression 'I > 2\s(I)'
_cod_data_source_file am0c21756_si_004.cif
_cod_data_source_block x
_cod_original_cell_volume 3182.0(4)
_cod_database_code 4518419
_shelx_shelxl_version_number 2018/3
_shelx_space_group_comment
;
The symmetry employed for this shelxl refinement is uniquely defined
by the following loop, which should always be used as a source of
symmetry information in preference to the above space-group names.
They are only intended as comments.
;
_shelx_estimated_absorpt_t_min 0.098
_shelx_estimated_absorpt_t_max 0.670

loop_
_space_group_symop_operation_xyz
'x, y, z'
'-x, -y, z+1/2'
'x, -y, z+1/2'
'-x, y, z'
'x+1/2, y+1/2, z'
'-x+1/2, -y+1/2, z+1/2'
'x+1/2, -y+1/2, z+1/2'
'-x+1/2, y+1/2, z'

loop_
_atom_site_label
_atom_site_type_symbol
_atom_site_fract_x
_atom_site_fract_y
_atom_site_fract_z
_atom_site_U_iso_or_equiv
_atom_site_adp_type
_atom_site_occupancy
_atom_site_site_symmetry_order
_atom_site_calc_flag
_atom_site_refinement_flags_posn
_atom_site_refinement_flags_adp
_atom_site_refinement_flags_occupancy
_atom_site_disorder_assembly
_atom_site_disorder_group
Sb2 Sb 0.62924(3) 0.20348(8) 0.56377(8) 0.0355(2) Uani 1 1 d . . . . .
Sb3 Sb 0.68024(3) 0.51535(9) 0.70494(8) 0.0377(2) Uani 1 1 d . . . . .
Sb4 Sb 0.74489(3) 0.71582(8) 0.47823(7) 0.0344(2) Uani 1 1 d . . . . .
Sb5 Sb 0.68482(3) 0.90781(8) 0.71889(7) 0.0318(2) Uani 1 1 d . . . . .
S1 S 0.55583(14) 0.1658(7) 0.4595(4) 0.0718(14) Uani 1 1 d . . . . .
S2 S 0.61012(13) 0.0397(4) 0.7163(4) 0.0453(8) Uani 1 1 d . . . . .
S3 S 0.60339(16) 0.3946(4) 0.6829(5) 0.0643(14) Uani 1 1 d . . . . .
S4 S 0.68408(14) 0.5370(4) 0.4857(3) 0.0428(8) Uani 1 1 d . . . . .
S5 S 0.63175(14) 0.7127(3) 0.7447(3) 0.0377(8) Uani 1 1 d . . . . .
S6 S 0.68903(12) 0.9064(3) 0.5000(3) 0.0352(7) Uani 1 1 d . . . . .
S7 S 0.76531(14) 0.7066(3) 0.6851(3) 0.0382(8) Uani 1 1 d . . . . .
K1 K 0.5848(3) 0.7638(9) 0.4615(6) 0.120(2) Uani 1 1 d . . . . .
Sb1 Sb 0.500000 0.0974(2) 0.60752(17) 0.0465(6) Uani 0.769(4) 2 d S TU P A 1
O1 O 0.500000 -0.122(2) 0.578(3) 0.078(8) Uani 0.769(4) 2 d S T P A 1
H1A H 0.500000 -0.154583 0.648057 0.093 Uiso 0.769(4) 2 d R U P A 1
Sb1B Sb 0.500000 0.2945(11) 0.6029(11) 0.092(3) Uani 0.231(4) 2 d S TU P A 2
O1B O 0.500000 0.149(8) 0.783(6) 0.055(17) Uani 0.231(4) 2 d S TU P A 2
H1B H 0.482390 0.183284 0.836151 0.083 Uiso 0.115(2) 1 d R U P A 2
O3 O 0.500000 0.360(4) 0.256(3) 0.168(13) Uani 1 2 d S TU P . .
H3A H 0.476230 0.309822 0.251818 0.252 Uiso 0.5 1 d R U P . .
H3B H 0.500000 0.417481 0.199908 0.252 Uiso 1 2 d R U P . .
O2 O 0.4424(16) 0.556(9) 0.455(7) 0.33(6) Uani 0.5 1 d . . P B 1
O2B O 0.482(2) 0.556(6) 0.488(6) 0.23(3) Uani 0.5 1 d . U P C 2

loop_
_atom_site_aniso_label
_atom_site_aniso_U_11
_atom_site_aniso_U_22
_atom_site_aniso_U_33
_atom_site_aniso_U_23
_atom_site_aniso_U_13
_atom_site_aniso_U_12
Sb2 0.0353(5) 0.0344(4) 0.0368(5) 0.0035(4) 0.0007(3) -0.0002(4)
Sb3 0.0529(5) 0.0265(4) 0.0338(5) 0.0000(4) 0.0065(4) 0.0024(4)
Sb4 0.0426(5) 0.0405(6) 0.0201(4) -0.0030(4) 0.0032(3) 0.0018(4)
Sb5 0.0446(5) 0.0281(4) 0.0227(4) -0.0004(3) -0.0003(3) 0.0034(3)
S1 0.037(2) 0.128(4) 0.051(2) 0.024(3) -0.0052(18) -0.014(3)
S2 0.0440(19) 0.0402(19) 0.052(2) 0.0133(18) 0.0095(16) 0.0090(15)
S3 0.059(3) 0.034(2) 0.100(4) -0.010(2) 0.023(2) -0.0031(17)
S4 0.056(2) 0.042(2) 0.0307(15) -0.0083(15) -0.0012(15) -0.0085(16)
S5 0.048(2) 0.0256(16) 0.0399(18) -0.0009(12) 0.0105(14) 0.0013(13)
S6 0.0476(19) 0.0372(18) 0.0209(14) 0.0037(11) -0.0011(12) 0.0046(15)
S7 0.054(2) 0.0364(18) 0.0246(15) -0.0049(12) -0.0031(13) 0.0065(14)
K1 0.118(5) 0.167(6) 0.075(4) -0.008(4) 0.005(4) -0.028(5)
Sb1 0.0405(10) 0.0614(12) 0.0374(9) 0.0005(8) 0.000 0.000
O1 0.036(11) 0.073(15) 0.12(2) -0.002(16) 0.000 0.000
Sb1B 0.079(6) 0.116(8) 0.080(6) -0.014(5) 0.000 0.000
O1B 0.049(19) 0.06(2) 0.06(2) -0.004(13) 0.000 0.000
O3 0.16(2) 0.18(2) 0.17(2) 0.101(18) 0.000 0.000
O2 0.13(4) 0.44(11) 0.42(10) 0.40(10) -0.10(5) -0.12(5)
O2B 0.23(4) 0.23(3) 0.24(4) -0.003(13) -0.001(13) -0.002(13)

loop_
_atom_type_symbol
_atom_type_description
_atom_type_scat_dispersion_real
_atom_type_scat_dispersion_imag
_atom_type_scat_source
H H 0.0000 0.0000 'International Tables Vol C Tables 4.2.6.8 and 6.1.1.4'
K K 0.2009 0.2494 'International Tables Vol C Tables 4.2.6.8 and 6.1.1.4'
O O 0.0106 0.0060 'International Tables Vol C Tables 4.2.6.8 and 6.1.1.4'
S S 0.1246 0.1234 'International Tables Vol C Tables 4.2.6.8 and 6.1.1.4'
Sb Sb -0.5866 1.5461 'International Tables Vol C Tables 4.2.6.8 and 6.1.1.4'

loop_
_geom_angle_atom_site_label_1
_geom_angle_atom_site_label_2
_geom_angle_atom_site_label_3
_geom_angle
_geom_angle_site_symmetry_1
_geom_angle_site_symmetry_3
_geom_angle_publ_flag
S2 Sb2 S1 92.51(15) . . ?
S2 Sb2 S3 93.59(17) . . ?
S1 Sb2 S3 97.04(19) . . ?
S5 Sb3 S4 97.96(13) . . ?
S5 Sb3 S3 84.42(13) . . ?
S4 Sb3 S3 88.96(16) . . ?
S7 Sb4 S4 96.33(12) . . ?
S7 Sb4 S6 95.14(11) . . ?
S4 Sb4 S6 95.10(13) . . ?
S6 Sb5 S5 98.21(12) . . ?
S6 Sb5 S2 91.89(13) . 1_565 ?
S5 Sb5 S2 83.44(12) . 1_565 ?
Sb1 S1 Sb2 106.41(18) . . ?
Sb2 S1 Sb1B 98.9(3) . . ?
Sb2 S2 Sb5 99.50(13) . 1_545 ?
Sb2 S2 K1 103.59(18) . 3_565 ?
Sb5 S2 K1 117.6(2) 1_545 3_565 ?
Sb2 S3 Sb3 99.15(15) . . ?
Sb2 S3 K1 100.82(19) . 3_565 ?
Sb3 S3 K1 104.7(2) . 3_565 ?
Sb3 S4 Sb4 97.27(13) . . ?
Sb3 S4 K1 95.37(16) . . ?
Sb4 S4 K1 95.91(17) . . ?
Sb3 S5 Sb5 104.85(14) . . ?
Sb3 S5 K1 99.62(18) . . ?
Sb5 S5 K1 90.88(16) . . ?
Sb5 S6 Sb4 97.72(11) . . ?
Sb5 S6 K1 95.10(16) . . ?
Sb4 S6 K1 103.88(19) . . ?
O2 K1 O2B 23.5(19) 4_655 4_655 ?
O2 K1 O1 94.7(16) 4_655 1_565 ?
O2 K1 O1B 88.0(18) 4_655 2_664 ?
O1 K1 O1B 64.1(13) 1_565 2_664 ?
O2 K1 S6 135.9(12) 4_655 . ?
O2B K1 S6 154.3(14) 4_655 . ?
O1 K1 S6 120.7(5) 1_565 . ?
O1B K1 S6 129.3(11) 2_664 . ?
O2 K1 S2 125(2) 4_655 3_564 ?
O1 K1 S2 107.9(6) 1_565 3_564 ?
S6 K1 S2 71.16(17) . 3_564 ?
O2 K1 S5 91.8(18) 4_655 . ?
O2B K1 S5 93.3(13) 4_655 . ?
O1 K1 S5 88.1(6) 1_565 . ?
O1B K1 S5 152.1(11) 2_664 . ?
S6 K1 S5 66.33(16) . . ?
S2 K1 S5 136.9(2) 3_564 . ?
O2 K1 S3 67(2) 4_655 3_564 ?
O1 K1 S3 132.7(6) 1_565 3_564 ?
S6 K1 S3 99.7(2) . 3_564 ?
S2 K1 S3 60.81(15) 3_564 3_564 ?
S5 K1 S3 133.2(3) . 3_564 ?
O2 K1 S4 72.5(11) 4_655 . ?
O2B K1 S4 93.9(13) 4_655 . ?
O1 K1 S4 147.0(6) 1_565 . ?
O1B K1 S4 142.3(13) 2_664 . ?
S6 K1 S4 63.44(17) . . ?
S2 K1 S4 104.2(2) 3_564 . ?
S5 K1 S4 62.71(17) . . ?
S3 K1 S4 71.05(18) 3_564 . ?
O2 K1 K1 69.3(12) 4_655 4_655 ?
O1 K1 K1 35.5(5) 1_565 4_655 ?
S6 K1 K1 153.61(16) . 4_655 ?
S2 K1 K1 102.09(15) 3_564 4_655 ?
S5 K1 K1 112.58(15) . 4_655 ?
S3 K1 K1 98.61(15) 3_564 4_655 ?
S4 K1 K1 141.42(14) . 4_655 ?
O2 K1 H1B 84(2) 4_655 2_664 ?
O1 K1 H1B 62.0(17) 1_565 2_664 ?
S6 K1 H1B 133.6(16) . 2_664 ?
S2 K1 H1B 65.3(14) 3_564 2_664 ?
S5 K1 H1B 149.3(14) . 2_664 ?
S3 K1 H1B 72.7(16) 3_564 2_664 ?
S4 K1 H1B 142.4(17) . 2_664 ?
K1 K1 H1B 38.0(14) 4_655 2_664 ?
O1 Sb1 S1 100.0(6) . 4_655 ?
O1 Sb1 S1 100.0(6) . . ?
S1 Sb1 S1 83.2(2) 4_655 . ?
Sb1 O1 K1 116.2(6) . 4_645 ?
Sb1 O1 K1 116.2(6) . 1_545 ?
K1 O1 K1 109.0(9) 4_645 1_545 ?
Sb1 O1 H1A 103.4 . . ?
K1 O1 H1A 105.4 4_645 . ?
K1 O1 H1A 105.4 1_545 . ?
O1B Sb1B S1 102.7(14) . . ?
S1 Sb1B S1 75.7(4) . 4_655 ?
K1 O1B K1 96.0(19) 3_565 2_665 ?
Sb1B O1B H1B 109.6 . . ?
K1 O1B H1B 84.5 3_565 . ?
K1 O1B H1B 12.7 2_665 . ?
K1 O1B H1B 12.7(10) 3_565 4_655 ?
K1 O1B H1B 84.5(10) 2_665 4_655 ?
H3A O3 H3B 110.6 . . ?
H3A O3 H3A 107.5 . 4_655 ?
H3B O3 H3A 110.6 . 4_655 ?

loop_
_geom_bond_atom_site_label_1
_geom_bond_atom_site_label_2
_geom_bond_distance
_geom_bond_site_symmetry_2
_geom_bond_publ_flag
Sb2 S2 2.423(4) . ?
Sb2 S1 2.432(4) . ?
Sb2 S3 2.433(4) . ?
Sb2 S7 3.308(4) 8_645 ?
Sb2 S6 3.477(3) 1_545 ?
Sb2 S5 3.682(4) 3_564 ?
Sb2 S4 3.759(4) . ?
Sb3 S5 2.437(3) . ?
Sb3 S4 2.476(4) . ?
Sb3 S3 2.513(5) . ?
Sb3 S7 3.090(4) . ?
Sb3 S4 3.201(4) 3_565 ?
Sb3 S7 3.438(4) 8_645 ?
Sb4 S7 2.400(3) . ?
Sb4 S4 2.483(4) . ?
Sb4 S6 2.484(3) . ?
Sb4 S7 3.396(3) 6_664 ?
Sb4 S6 3.608(4) 8_645 ?
Sb4 S4 3.774(4) 8_655 ?
Sb5 S6 2.463(3) . ?
Sb5 S5 2.473(3) . ?
Sb5 S2 2.503(4) 1_565 ?
Sb5 S7 3.067(4) . ?
Sb5 S7 3.306(3) 8_655 ?
Sb5 S6 3.659(3) 3_575 ?
S1 Sb1 2.403(5) . ?
S1 Sb1B 2.602(11) . ?
S2 Sb1 3.425(4) . ?
S2 K1 3.450(9) 3_565 ?
S3 Sb1B 3.244(6) . ?
S3 K1 3.542(9) 3_565 ?
S4 K1 3.629(10) . ?
S5 K1 3.492(8) . ?
S6 K1 3.325(9) . ?
K1 O2 2.20(9) 4_655 ?
K1 O2B 2.81(6) 4_655 ?
K1 O1 2.977(18) 1_565 ?
K1 O1B 3.26(5) 2_664 ?
K1 H1B 2.44(5) 2_664 ?
Sb1 O1 2.20(2) . ?
O1 H1A 0.8515 . ?
Sb1B O1B 2.49(7) . ?
Sb1B O2B 2.95(6) 4_655 ?
Sb1B O2B 2.95(6) . ?
O1B H1B 0.8500 . ?
O1B H1B 0.8499 4_655 ?
O3 H3A 0.8425 . ?
O3 H3B 0.8509 . ?
O3 H3A 0.8426 4_655 ?
